data_7707500
loop_
_publ_author_name
'Dehmel, Maximilian'
'K\"ohler, Angelina'
'G\"orls, Helmar'
'Kretschmer, Robert'

_publ_section_title
;
 Synthesis, characterization, and reactivity of group 13 hydride complexes
 based on amido-amine ligands.
;
_journal_issue 24
_journal_name_full 'Dalton transactions (Cambridge, England : 2003)'
_journal_page_first 8434
_journal_page_last 8445
_journal_paper_doi 10.1039/d1dt01454d
_journal_volume 50
_journal_year 2021
_chemical_formula_moiety 'C28 H59 Al N2 Si3'
_chemical_formula_sum 'C28 H59 Al N2 Si3'
_chemical_formula_weight 535.02
_space_group_crystal_system monoclinic
_space_group_IT_number 14
_space_group_name_Hall '-P 2yn'
_space_group_name_H-M_alt 'P 1 21/n 1'
_atom_sites_solution_hydrogens mixed
_audit_creation_method SHELXL-2018/3
_audit_update_record
;
2021-04-21 deposited with the CCDC.	2021-05-20 downloaded from the CCDC.
;
_cell_angle_alpha 90
_cell_angle_beta 96.681(2)
_cell_angle_gamma 90
_cell_formula_units_Z 4
_cell_length_a 10.6055(3)
_cell_length_b 28.9712(6)
_cell_length_c 11.4037(2)
_cell_measurement_reflns_used 20051
_cell_measurement_temperature 123(2)
_cell_measurement_theta_max 60.542
_cell_measurement_theta_min 2.754
_cell_volume 3480.04(14)
_computing_cell_refinement 'CrysAlisPro 1.171.38.43 (Rigaku OD, 2015)'
_computing_data_collection 'CrysAlisPro 1.171.38.43 (Rigaku OD, 2015)'
_computing_data_reduction 'CrysAlisPro 1.171.38.43 (Rigaku OD, 2015)'
_computing_molecular_graphics SHELXTL/PC
_computing_publication_material 'SHELXL-2018/3 (Sheldrick, 2018)'
_computing_structure_refinement 'SHELXL-2018/3 (Sheldrick, 2018)'
_computing_structure_solution 'SHELXT 2014/5 (Sheldrick, 2014)'
_diffrn_ambient_temperature 123(2)
_diffrn_measured_fraction_theta_full 1.000
_diffrn_measured_fraction_theta_max 0.980
_diffrn_measurement_device_type 'Xcalibur, AtlasS2, Gemini ultra'
_diffrn_measurement_method '\w scans'
_diffrn_radiation_type CuK\b
_diffrn_radiation_wavelength 1.39222
_diffrn_reflns_av_R_equivalents 0.0293
_diffrn_reflns_av_unetI/netI 0.0310
_diffrn_reflns_Laue_measured_fraction_full 1.000
_diffrn_reflns_Laue_measured_fraction_max 0.980
_diffrn_reflns_limit_h_max 12
_diffrn_reflns_limit_h_min -13
_diffrn_reflns_limit_k_max 34
_diffrn_reflns_limit_k_min -36
_diffrn_reflns_limit_l_max 12
_diffrn_reflns_limit_l_min -13
_diffrn_reflns_number 20051
_diffrn_reflns_point_group_measured_fraction_full 1.000
_diffrn_reflns_point_group_measured_fraction_max 0.980
_diffrn_reflns_theta_full 56.650
_diffrn_reflns_theta_max 60.542
_diffrn_reflns_theta_min 2.754
_diffrn_source 'micro-focus sealed X-ray tube'
_exptl_absorpt_coefficient_mu 1.177
_exptl_absorpt_correction_T_max 0.948
_exptl_absorpt_correction_T_min 0.851
_exptl_absorpt_correction_type gaussian
_exptl_absorpt_process_details
; 
CrysAlisPro 1.171.38.43 (Rigaku Oxford Diffraction, 2015) 
Numerical absorption correction based on gaussian integration over 
   a multifaceted crystal model 
Empirical absorption correction using spherical harmonics, 
 implemented in SCALE3 ABSPACK scaling algorithm. 
;
_exptl_crystal_colour colourless
_exptl_crystal_density_diffrn 1.021
_exptl_crystal_density_method 'not measured'
_exptl_crystal_description prism
_exptl_crystal_F_000 1184
_exptl_crystal_size_max 0.239
_exptl_crystal_size_mid 0.137
_exptl_crystal_size_min 0.049
_refine_diff_density_max 0.302
_refine_diff_density_min -0.242
_refine_diff_density_rms 0.039
_refine_ls_extinction_method none
_refine_ls_goodness_of_fit_ref 1.036
_refine_ls_hydrogen_treatment mixed
_refine_ls_matrix_type full
_refine_ls_number_parameters 324
_refine_ls_number_reflns 6991
_refine_ls_number_restraints 0
_refine_ls_restrained_S_all 1.036
_refine_ls_R_factor_all 0.0428
_refine_ls_R_factor_gt 0.0342
_refine_ls_shift/su_max 0.001
_refine_ls_shift/su_mean 0.000
_refine_ls_structure_factor_coef Fsqd
_refine_ls_weighting_details 'w=1/[\s^2^(Fo^2^)+(0.0410P)^2^+0.8089P] where P=(Fo^2^+2Fc^2^)/3'
_refine_ls_weighting_scheme calc
_refine_ls_wR_factor_gt 0.0844
_refine_ls_wR_factor_ref 0.0899
_reflns_Friedel_coverage 0.000
_reflns_number_gt 5945
_reflns_number_total 6991
_reflns_threshold_expression 'I > 2\s(I)'
_cod_data_source_file d1dt01454d2.cif
_cod_data_source_block FO6945_3a
_cod_depositor_comments 'Adding full bibliography for 7707498--7707509.cif.'
_cod_original_cell_volume 3480.03(14)
_cod_original_sg_symbol_H-M 'P 21/n'
_cod_database_code 7707500
_shelx_shelxl_version_number 2018/3
_shelx_space_group_comment
; 
The symmetry employed for this shelxl refinement is uniquely defined 
by the following loop, which should always be used as a source of 
symmetry information in preference to the above space-group names. 
They are only intended as comments. 
;
_shelx_estimated_absorpt_t_min 0.766
_shelx_estimated_absorpt_t_max 0.945

loop_
_space_group_symop_operation_xyz
'x, y, z'
'-x+1/2, y+1/2, -z+1/2'
'-x, -y, -z'
'x-1/2, -y-1/2, z-1/2'

loop_
_atom_site_label
_atom_site_type_symbol
_atom_site_fract_x
_atom_site_fract_y
_atom_site_fract_z
_atom_site_U_iso_or_equiv
_atom_site_adp_type
_atom_site_occupancy
_atom_site_site_symmetry_order
_atom_site_calc_flag
_atom_site_refinement_flags_posn
_atom_site_refinement_flags_adp
_atom_site_refinement_flags_occupancy
_atom_site_disorder_assembly
_atom_site_disorder_group
Al1 Al 0.21227(4) 0.33852(2) 0.26430(3) 0.02091(10) Uani 1 1 d . . . . .
Si1 Si 0.13173(4) 0.36790(2) 0.44443(4) 0.02808(10) Uani 1 1 d . . . . .
Si2 Si 0.17908(4) 0.25358(2) 0.25337(4) 0.02715(10) Uani 1 1 d . . . . .
Si3 Si 0.09968(4) 0.37374(2) 0.08359(3) 0.02655(10) Uani 1 1 d . . . . .
N1 N 0.44793(12) 0.47661(4) 0.33479(11) 0.0254(3) Uani 1 1 d . . . . .
H1 H 0.4003(17) 0.4816(6) 0.3890(16) 0.037(5) Uiso 1 1 d . . . . .
N2 N 0.40630(10) 0.34828(4) 0.28092(10) 0.0215(2) Uani 1 1 d . . . . .
C1 C 0.40242(13) 0.43593(5) 0.26600(13) 0.0256(3) Uani 1 1 d . . . . .
H1A H 0.436987 0.435802 0.189016 0.031 Uiso 1 1 calc R U . . .
H1B H 0.308577 0.436303 0.251128 0.031 Uiso 1 1 calc R U . . .
C2 C 0.44692(13) 0.39346(5) 0.33677(12) 0.0234(3) Uani 1 1 d . . . . .
H2A H 0.540806 0.394023 0.350632 0.028 Uiso 1 1 calc R U . . .
H2B H 0.414797 0.395278 0.414752 0.028 Uiso 1 1 calc R U . . .
C3 C 0.46436(13) 0.51848(5) 0.27167(12) 0.0248(3) Uani 1 1 d . . . . .
C4 C 0.37440(14) 0.55436(5) 0.27030(13) 0.0271(3) Uani 1 1 d . . . . .
C5 C 0.40177(16) 0.59639(5) 0.21996(14) 0.0357(4) Uani 1 1 d . . . . .
H5 H 0.343205 0.621168 0.220706 0.043 Uiso 1 1 calc R U . . .
C6 C 0.51212(17) 0.60282(5) 0.16901(15) 0.0396(4) Uani 1 1 d . . . . .
H6 H 0.530126 0.631973 0.136661 0.047 Uiso 1 1 calc R U . . .
C7 C 0.59641(16) 0.56663(5) 0.16525(14) 0.0347(4) Uani 1 1 d . . . . .
H7 H 0.670521 0.570878 0.127036 0.042 Uiso 1 1 calc R U . . .
C8 C 0.57514(14) 0.52401(5) 0.21629(13) 0.0277(3) Uani 1 1 d . . . . .
C9 C 0.25075(14) 0.54754(5) 0.32359(13) 0.0304(3) Uani 1 1 d . . . . .
H9 H 0.231375 0.513755 0.320766 0.037 Uiso 1 1 calc R U . . .
C10 C 0.26481(16) 0.56205(6) 0.45291(15) 0.0406(4) Uani 1 1 d . . . . .
H10A H 0.334444 0.544700 0.496573 0.061 Uiso 1 1 calc R U . . .
H10B H 0.185653 0.555619 0.486445 0.061 Uiso 1 1 calc R U . . .
H10C H 0.283375 0.595160 0.458876 0.061 Uiso 1 1 calc R U . . .
C11 C 0.13809(16) 0.57231(7) 0.25507(17) 0.0459(4) Uani 1 1 d . . . . .
H11A H 0.149046 0.605752 0.264320 0.069 Uiso 1 1 calc R U . . .
H11B H 0.059470 0.562847 0.285715 0.069 Uiso 1 1 calc R U . . .
H11C H 0.133530 0.564216 0.171245 0.069 Uiso 1 1 calc R U . . .
C12 C 0.66921(14) 0.48504(5) 0.20776(13) 0.0299(3) Uani 1 1 d . . . . .
H12 H 0.645326 0.459196 0.258967 0.036 Uiso 1 1 calc R U . . .
C13 C 0.80545(16) 0.49917(7) 0.25101(16) 0.0453(4) Uani 1 1 d . . . . .
H13A H 0.832551 0.523572 0.199943 0.068 Uiso 1 1 calc R U . . .
H13B H 0.861554 0.472392 0.248581 0.068 Uiso 1 1 calc R U . . .
H13C H 0.809676 0.510613 0.332240 0.068 Uiso 1 1 calc R U . . .
C14 C 0.66196(16) 0.46696(6) 0.08114(14) 0.0371(4) Uani 1 1 d . . . . .
H14A H 0.574983 0.456999 0.054706 0.056 Uiso 1 1 calc R U . . .
H14B H 0.719928 0.440743 0.078339 0.056 Uiso 1 1 calc R U . . .
H14C H 0.686337 0.491555 0.029242 0.056 Uiso 1 1 calc R U . . .
C15 C 0.46443(13) 0.31028(5) 0.35995(13) 0.0273(3) Uani 1 1 d . . . . .
H15A H 0.425775 0.280546 0.332184 0.033 Uiso 1 1 calc R U . . .
H15B H 0.442564 0.315643 0.440911 0.033 Uiso 1 1 calc R U . . .
C16 C 0.60805(14) 0.30612(6) 0.36505(15) 0.0356(4) Uani 1 1 d . . . . .
H16A H 0.648547 0.333873 0.403603 0.043 Uiso 1 1 calc R U . . .
H16B H 0.637419 0.278872 0.413041 0.043 Uiso 1 1 calc R U . . .
C17 C 0.64795(16) 0.30123(6) 0.24173(17) 0.0419(4) Uani 1 1 d . . . . .
H17A H 0.741748 0.301319 0.246386 0.050 Uiso 1 1 calc R U . . .
H17B H 0.616676 0.271480 0.206882 0.050 Uiso 1 1 calc R U . . .
C18 C 0.59412(14) 0.34079(6) 0.16374(15) 0.0345(4) Uani 1 1 d . . . . .
H18A H 0.616574 0.336398 0.082609 0.041 Uiso 1 1 calc R U . . .
H18B H 0.631750 0.370287 0.194486 0.041 Uiso 1 1 calc R U . . .
C19 C 0.45046(13) 0.34283(5) 0.16102(13) 0.0265(3) Uani 1 1 d . . . . .
H19A H 0.417891 0.369040 0.110632 0.032 Uiso 1 1 calc R U . . .
H19B H 0.413480 0.314167 0.124328 0.032 Uiso 1 1 calc R U . . .
C20 C 0.2204(2) 0.35014(8) 0.58981(15) 0.0573(5) Uani 1 1 d . . . . .
H20A H 0.230106 0.316498 0.591825 0.086 Uiso 1 1 calc R U . . .
H20B H 0.172896 0.359972 0.654211 0.086 Uiso 1 1 calc R U . . .
H20C H 0.304384 0.364684 0.599161 0.086 Uiso 1 1 calc R U . . .
C21 C -0.03495(17) 0.34483(7) 0.44341(18) 0.0493(5) Uani 1 1 d . . . . .
H21A H -0.089531 0.358136 0.376677 0.074 Uiso 1 1 calc R U . . .
H21B H -0.067838 0.353228 0.517360 0.074 Uiso 1 1 calc R U . . .
H21C H -0.033982 0.311143 0.435675 0.074 Uiso 1 1 calc R U . . .
C22 C 0.11666(18) 0.43278(6) 0.44964(17) 0.0447(4) Uani 1 1 d . . . . .
H22A H 0.201397 0.446638 0.463224 0.067 Uiso 1 1 calc R U . . .
H22B H 0.067619 0.441465 0.513954 0.067 Uiso 1 1 calc R U . . .
H22C H 0.073133 0.443923 0.374447 0.067 Uiso 1 1 calc R U . . .
C23 C 0.01422(16) 0.23912(6) 0.18243(17) 0.0442(4) Uani 1 1 d . . . . .
H23A H -0.048559 0.254100 0.226368 0.066 Uiso 1 1 calc R U . . .
H23B H 0.001893 0.205602 0.183440 0.066 Uiso 1 1 calc R U . . .
H23C H 0.003678 0.250137 0.100626 0.066 Uiso 1 1 calc R U . . .
C24 C 0.1921(2) 0.22614(6) 0.40432(16) 0.0483(5) Uani 1 1 d . . . . .
H24A H 0.276509 0.232248 0.446108 0.072 Uiso 1 1 calc R U . . .
H24B H 0.179349 0.192741 0.396024 0.072 Uiso 1 1 calc R U . . .
H24C H 0.127231 0.239168 0.449247 0.072 Uiso 1 1 calc R U . . .
C25 C 0.28922(16) 0.21920(6) 0.16740(16) 0.0414(4) Uani 1 1 d . . . . .
H25A H 0.296321 0.234475 0.091778 0.062 Uiso 1 1 calc R U . . .
H25B H 0.255031 0.188023 0.152978 0.062 Uiso 1 1 calc R U . . .
H25C H 0.373310 0.217301 0.212948 0.062 Uiso 1 1 calc R U . . .
C26 C 0.13491(18) 0.34556(7) -0.05829(15) 0.0466(4) Uani 1 1 d . . . . .
H26A H 0.224517 0.350215 -0.068479 0.070 Uiso 1 1 calc R U . . .
H26B H 0.081436 0.359411 -0.124963 0.070 Uiso 1 1 calc R U . . .
H26C H 0.117077 0.312421 -0.055084 0.070 Uiso 1 1 calc R U . . .
C27 C 0.11303(17) 0.43809(6) 0.06163(15) 0.0413(4) Uani 1 1 d . . . . .
H27A H 0.089797 0.454228 0.131523 0.062 Uiso 1 1 calc R U . . .
H27B H 0.055651 0.447517 -0.007849 0.062 Uiso 1 1 calc R U . . .
H27C H 0.200557 0.445910 0.049803 0.062 Uiso 1 1 calc R U . . .
C28 C -0.07507(15) 0.36393(6) 0.09171(16) 0.0408(4) Uani 1 1 d . . . . .
H28A H -0.091167 0.330800 0.098986 0.061 Uiso 1 1 calc R U . . .
H28B H -0.123988 0.375775 0.019805 0.061 Uiso 1 1 calc R U . . .
H28C H -0.100767 0.380112 0.160565 0.061 Uiso 1 1 calc R U . . .

loop_
_atom_site_aniso_label
_atom_site_aniso_U_11
_atom_site_aniso_U_22
_atom_site_aniso_U_33
_atom_site_aniso_U_23
_atom_site_aniso_U_13
_atom_site_aniso_U_12
Al1 0.0195(2) 0.0206(2) 0.0229(2) 0.00010(15) 0.00330(15) -0.00140(15)
Si1 0.0279(2) 0.0316(2) 0.0259(2) -0.00292(16) 0.00787(16) -0.00246(16)
Si2 0.0304(2) 0.02104(19) 0.0295(2) -0.00075(15) 0.00153(16) -0.00355(16)
Si3 0.0236(2) 0.0291(2) 0.0265(2) 0.00352(16) 0.00098(15) -0.00106(16)
N1 0.0283(6) 0.0204(6) 0.0283(6) -0.0013(5) 0.0059(5) -0.0026(5)
N2 0.0213(6) 0.0192(5) 0.0241(6) 0.0012(5) 0.0033(4) 0.0002(4)
C1 0.0243(7) 0.0215(7) 0.0304(7) -0.0011(6) 0.0006(6) -0.0030(5)
C2 0.0222(7) 0.0203(7) 0.0273(7) -0.0017(5) 0.0015(5) -0.0024(5)
C3 0.0279(7) 0.0201(6) 0.0259(7) -0.0022(6) 0.0012(6) -0.0045(6)
C4 0.0295(8) 0.0235(7) 0.0277(7) -0.0030(6) 0.0007(6) -0.0014(6)
C5 0.0427(9) 0.0233(7) 0.0415(9) 0.0010(7) 0.0067(7) 0.0032(7)
C6 0.0521(10) 0.0240(8) 0.0442(10) 0.0041(7) 0.0124(8) -0.0062(7)
C7 0.0377(9) 0.0301(8) 0.0379(9) -0.0006(7) 0.0117(7) -0.0068(7)
C8 0.0282(7) 0.0259(7) 0.0288(7) -0.0032(6) 0.0021(6) -0.0042(6)
C9 0.0275(8) 0.0263(7) 0.0369(8) -0.0010(6) 0.0012(6) 0.0008(6)
C10 0.0336(9) 0.0501(10) 0.0382(9) -0.0042(8) 0.0048(7) 0.0059(8)
C11 0.0313(9) 0.0533(11) 0.0509(11) 0.0074(9) -0.0044(8) 0.0036(8)
C12 0.0259(7) 0.0318(8) 0.0325(8) 0.0001(6) 0.0051(6) -0.0010(6)
C13 0.0300(9) 0.0580(12) 0.0472(10) -0.0008(9) 0.0017(7) -0.0036(8)
C14 0.0401(9) 0.0357(9) 0.0364(9) -0.0027(7) 0.0080(7) 0.0023(7)
C15 0.0267(7) 0.0225(7) 0.0320(8) 0.0042(6) -0.0002(6) 0.0002(6)
C16 0.0252(8) 0.0291(8) 0.0503(10) 0.0028(7) -0.0051(7) 0.0044(6)
C17 0.0256(8) 0.0373(9) 0.0638(12) -0.0053(8) 0.0086(8) 0.0055(7)
C18 0.0274(8) 0.0363(8) 0.0420(9) -0.0066(7) 0.0132(7) -0.0013(6)
C19 0.0275(7) 0.0257(7) 0.0272(7) -0.0036(6) 0.0071(6) -0.0009(6)
C20 0.0623(13) 0.0812(15) 0.0286(9) 0.0016(9) 0.0064(9) 0.0123(11)
C21 0.0403(10) 0.0540(11) 0.0584(12) -0.0112(9) 0.0262(9) -0.0128(9)
C22 0.0466(10) 0.0382(9) 0.0524(11) -0.0133(8) 0.0192(8) -0.0024(8)
C23 0.0363(9) 0.0341(9) 0.0607(11) -0.0054(8) -0.0003(8) -0.0085(7)
C24 0.0752(13) 0.0292(8) 0.0400(10) 0.0070(7) 0.0043(9) -0.0083(9)
C25 0.0428(10) 0.0318(8) 0.0492(10) -0.0108(8) 0.0034(8) 0.0018(7)
C26 0.0518(11) 0.0570(12) 0.0303(9) -0.0033(8) 0.0023(8) 0.0024(9)
C27 0.0432(10) 0.0371(9) 0.0409(9) 0.0131(7) -0.0062(7) -0.0051(7)
C28 0.0259(8) 0.0446(10) 0.0506(10) 0.0074(8) -0.0008(7) -0.0006(7)

loop_
_atom_type_symbol
_atom_type_description
_atom_type_scat_dispersion_real
_atom_type_scat_dispersion_imag
_atom_type_scat_source
C C 0.0160 0.0080 'International Tables Vol C Tables 4.2.6.8 and 6.1.1.4'
H H 0.0000 0.0000 'International Tables Vol C Tables 4.2.6.8 and 6.1.1.4'
Al Al 0.1860 0.1980 'International Tables Vol C Tables 4.2.6.8 and 6.1.1.4'
N N 0.0270 0.0150 'International Tables Vol C Tables 4.2.6.8 and 6.1.1.4'
Si Si 0.2250 0.2670 'International Tables Vol C Tables 4.2.6.8 and 6.1.1.4'

loop_
_geom_angle_atom_site_label_1
_geom_angle_atom_site_label_2
_geom_angle_atom_site_label_3
_geom_angle
_geom_angle_site_symmetry_1
_geom_angle_site_symmetry_3
_geom_angle_publ_flag
N2 Al1 Si1 108.32(4) . . ?
N2 Al1 Si3 113.50(4) . . ?
Si1 Al1 Si3 111.74(2) . . ?
N2 Al1 Si2 105.90(4) . . ?
Si1 Al1 Si2 108.82(2) . . ?
Si3 Al1 Si2 108.31(2) . . ?
C20 Si1 C22 106.27(10) . . ?
C20 Si1 C21 106.28(10) . . ?
C22 Si1 C21 105.66(9) . . ?
C20 Si1 Al1 116.99(7) . . ?
C22 Si1 Al1 114.12(6) . . ?
C21 Si1 Al1 106.70(6) . . ?
C23 Si2 C24 105.28(9) . . ?
C23 Si2 C25 104.95(8) . . ?
C24 Si2 C25 105.47(9) . . ?
C23 Si2 Al1 111.10(6) . . ?
C24 Si2 Al1 112.11(6) . . ?
C25 Si2 Al1 117.02(6) . . ?
C28 Si3 C26 105.68(8) . . ?
C28 Si3 C27 104.14(8) . . ?
C26 Si3 C27 106.73(8) . . ?
C28 Si3 Al1 106.14(6) . . ?
C26 Si3 Al1 114.22(6) . . ?
C27 Si3 Al1 118.72(6) . . ?
C3 N1 C1 117.65(11) . . ?
C3 N1 H1 109.6(12) . . ?
C1 N1 H1 109.8(12) . . ?
C2 N2 C19 111.97(10) . . ?
C2 N2 C15 107.86(10) . . ?
C19 N2 C15 108.51(11) . . ?
C2 N2 Al1 113.17(8) . . ?
C19 N2 Al1 108.34(8) . . ?
C15 N2 Al1 106.78(8) . . ?
N1 C1 C2 107.75(11) . . ?
N1 C1 H1A 110.2 . . ?
C2 C1 H1A 110.2 . . ?
N1 C1 H1B 110.2 . . ?
C2 C1 H1B 110.2 . . ?
H1A C1 H1B 108.5 . . ?
N2 C2 C1 115.26(11) . . ?
N2 C2 H2A 108.5 . . ?
C1 C2 H2A 108.5 . . ?
N2 C2 H2B 108.5 . . ?
C1 C2 H2B 108.5 . . ?
H2A C2 H2B 107.5 . . ?
C8 C3 C4 120.71(13) . . ?
C8 C3 N1 118.64(13) . . ?
C4 C3 N1 120.57(13) . . ?
C5 C4 C3 118.46(14) . . ?
C5 C4 C9 120.64(14) . . ?
C3 C4 C9 120.90(13) . . ?
C6 C5 C4 121.36(15) . . ?
C6 C5 H5 119.3 . . ?
C4 C5 H5 119.3 . . ?
C5 C6 C7 119.65(15) . . ?
C5 C6 H6 120.2 . . ?
C7 C6 H6 120.2 . . ?
C6 C7 C8 121.48(15) . . ?
C6 C7 H7 119.3 . . ?
C8 C7 H7 119.3 . . ?
C7 C8 C3 118.19(14) . . ?
C7 C8 C12 119.51(13) . . ?
C3 C8 C12 122.27(13) . . ?
C4 C9 C10 111.04(12) . . ?
C4 C9 C11 113.19(13) . . ?
C10 C9 C11 110.36(14) . . ?
C4 C9 H9 107.3 . . ?
C10 C9 H9 107.3 . . ?
C11 C9 H9 107.3 . . ?
C9 C10 H10A 109.5 . . ?
C9 C10 H10B 109.5 . . ?
H10A C10 H10B 109.5 . . ?
C9 C10 H10C 109.5 . . ?
H10A C10 H10C 109.5 . . ?
H10B C10 H10C 109.5 . . ?
C9 C11 H11A 109.5 . . ?
C9 C11 H11B 109.5 . . ?
H11A C11 H11B 109.5 . . ?
C9 C11 H11C 109.5 . . ?
H11A C11 H11C 109.5 . . ?
H11B C11 H11C 109.5 . . ?
C8 C12 C13 112.60(13) . . ?
C8 C12 C14 110.74(13) . . ?
C13 C12 C14 109.78(13) . . ?
C8 C12 H12 107.9 . . ?
C13 C12 H12 107.9 . . ?
C14 C12 H12 107.9 . . ?
C12 C13 H13A 109.5 . . ?
C12 C13 H13B 109.5 . . ?
H13A C13 H13B 109.5 . . ?
C12 C13 H13C 109.5 . . ?
H13A C13 H13C 109.5 . . ?
H13B C13 H13C 109.5 . . ?
C12 C14 H14A 109.5 . . ?
C12 C14 H14B 109.5 . . ?
H14A C14 H14B 109.5 . . ?
C12 C14 H14C 109.5 . . ?
H14A C14 H14C 109.5 . . ?
H14B C14 H14C 109.5 . . ?
N2 C15 C16 114.72(12) . . ?
N2 C15 H15A 108.6 . . ?
C16 C15 H15A 108.6 . . ?
N2 C15 H15B 108.6 . . ?
C16 C15 H15B 108.6 . . ?
H15A C15 H15B 107.6 . . ?
C17 C16 C15 110.89(13) . . ?
C17 C16 H16A 109.5 . . ?
C15 C16 H16A 109.5 . . ?
C17 C16 H16B 109.5 . . ?
C15 C16 H16B 109.5 . . ?
H16A C16 H16B 108.0 . . ?
C18 C17 C16 110.15(13) . . ?
C18 C17 H17A 109.6 . . ?
C16 C17 H17A 109.6 . . ?
C18 C17 H17B 109.6 . . ?
C16 C17 H17B 109.6 . . ?
H17A C17 H17B 108.1 . . ?
C17 C18 C19 110.37(13) . . ?
C17 C18 H18A 109.6 . . ?
C19 C18 H18A 109.6 . . ?
C17 C18 H18B 109.6 . . ?
C19 C18 H18B 109.6 . . ?
H18A C18 H18B 108.1 . . ?
N2 C19 C18 113.73(12) . . ?
N2 C19 H19A 108.8 . . ?
C18 C19 H19A 108.8 . . ?
N2 C19 H19B 108.8 . . ?
C18 C19 H19B 108.8 . . ?
H19A C19 H19B 107.7 . . ?
Si1 C20 H20A 109.5 . . ?
Si1 C20 H20B 109.5 . . ?
H20A C20 H20B 109.5 . . ?
Si1 C20 H20C 109.5 . . ?
H20A C20 H20C 109.5 . . ?
H20B C20 H20C 109.5 . . ?
Si1 C21 H21A 109.5 . . ?
Si1 C21 H21B 109.5 . . ?
H21A C21 H21B 109.5 . . ?
Si1 C21 H21C 109.5 . . ?
H21A C21 H21C 109.5 . . ?
H21B C21 H21C 109.5 . . ?
Si1 C22 H22A 109.5 . . ?
Si1 C22 H22B 109.5 . . ?
H22A C22 H22B 109.5 . . ?
Si1 C22 H22C 109.5 . . ?
H22A C22 H22C 109.5 . . ?
H22B C22 H22C 109.5 . . ?
Si2 C23 H23A 109.5 . . ?
Si2 C23 H23B 109.5 . . ?
H23A C23 H23B 109.5 . . ?
Si2 C23 H23C 109.5 . . ?
H23A C23 H23C 109.5 . . ?
H23B C23 H23C 109.5 . . ?
Si2 C24 H24A 109.5 . . ?
Si2 C24 H24B 109.5 . . ?
H24A C24 H24B 109.5 . . ?
Si2 C24 H24C 109.5 . . ?
H24A C24 H24C 109.5 . . ?
H24B C24 H24C 109.5 . . ?
Si2 C25 H25A 109.5 . . ?
Si2 C25 H25B 109.5 . . ?
H25A C25 H25B 109.5 . . ?
Si2 C25 H25C 109.5 . . ?
H25A C25 H25C 109.5 . . ?
H25B C25 H25C 109.5 . . ?
Si3 C26 H26A 109.5 . . ?
Si3 C26 H26B 109.5 . . ?
H26A C26 H26B 109.5 . . ?
Si3 C26 H26C 109.5 . . ?
H26A C26 H26C 109.5 . . ?
H26B C26 H26C 109.5 . . ?
Si3 C27 H27A 109.5 . . ?
Si3 C27 H27B 109.5 . . ?
H27A C27 H27B 109.5 . . ?
Si3 C27 H27C 109.5 . . ?
H27A C27 H27C 109.5 . . ?
H27B C27 H27C 109.5 . . ?
Si3 C28 H28A 109.5 . . ?
Si3 C28 H28B 109.5 . . ?
H28A C28 H28B 109.5 . . ?
Si3 C28 H28C 109.5 . . ?
H28A C28 H28C 109.5 . . ?
H28B C28 H28C 109.5 . . ?

loop_
_geom_bond_atom_site_label_1
_geom_bond_atom_site_label_2
_geom_bond_distance
_geom_bond_site_symmetry_2
_geom_bond_publ_flag
Al1 N2 2.0640(12) . ?
Al1 Si1 2.4662(5) . ?
Al1 Si3 2.4781(5) . ?
Al1 Si2 2.4869(5) . ?
Si1 C20 1.8800(19) . ?
Si1 C22 1.8881(18) . ?
Si1 C21 1.8887(17) . ?
Si2 C23 1.8862(17) . ?
Si2 C24 1.8865(17) . ?
Si2 C25 1.8932(17) . ?
Si3 C28 1.8879(16) . ?
Si3 C26 1.8881(18) . ?
Si3 C27 1.8884(17) . ?
N1 C3 1.4316(18) . ?
N1 C1 1.4660(17) . ?
N1 H1 0.855(18) . ?
N2 C2 1.4968(17) . ?
N2 C19 1.5042(17) . ?
N2 C15 1.5085(17) . ?
C1 C2 1.5162(19) . ?
C1 H1A 0.9900 . ?
C1 H1B 0.9900 . ?
C2 H2A 0.9900 . ?
C2 H2B 0.9900 . ?
C3 C8 1.406(2) . ?
C3 C4 1.410(2) . ?
C4 C5 1.391(2) . ?
C4 C9 1.521(2) . ?
C5 C6 1.378(2) . ?
C5 H5 0.9500 . ?
C6 C7 1.382(2) . ?
C6 H6 0.9500 . ?
C7 C8 1.395(2) . ?
C7 H7 0.9500 . ?
C8 C12 1.517(2) . ?
C9 C10 1.524(2) . ?
C9 C11 1.528(2) . ?
C9 H9 1.0000 . ?
C10 H10A 0.9800 . ?
C10 H10B 0.9800 . ?
C10 H10C 0.9800 . ?
C11 H11A 0.9800 . ?
C11 H11B 0.9800 . ?
C11 H11C 0.9800 . ?
C12 C13 1.527(2) . ?
C12 C14 1.530(2) . ?
C12 H12 1.0000 . ?
C13 H13A 0.9800 . ?
C13 H13B 0.9800 . ?
C13 H13C 0.9800 . ?
C14 H14A 0.9800 . ?
C14 H14B 0.9800 . ?
C14 H14C 0.9800 . ?
C15 C16 1.522(2) . ?
C15 H15A 0.9900 . ?
C15 H15B 0.9900 . ?
C16 C17 1.522(2) . ?
C16 H16A 0.9900 . ?
C16 H16B 0.9900 . ?
C17 C18 1.521(2) . ?
C17 H17A 0.9900 . ?
C17 H17B 0.9900 . ?
C18 C19 1.522(2) . ?
C18 H18A 0.9900 . ?
C18 H18B 0.9900 . ?
C19 H19A 0.9900 . ?
C19 H19B 0.9900 . ?
C20 H20A 0.9800 . ?
C20 H20B 0.9800 . ?
C20 H20C 0.9800 . ?
C21 H21A 0.9800 . ?
C21 H21B 0.9800 . ?
C21 H21C 0.9800 . ?
C22 H22A 0.9800 . ?
C22 H22B 0.9800 . ?
C22 H22C 0.9800 . ?
C23 H23A 0.9800 . ?
C23 H23B 0.9800 . ?
C23 H23C 0.9800 . ?
C24 H24A 0.9800 . ?
C24 H24B 0.9800 . ?
C24 H24C 0.9800 . ?
C25 H25A 0.9800 . ?
C25 H25B 0.9800 . ?
C25 H25C 0.9800 . ?
C26 H26A 0.9800 . ?
C26 H26B 0.9800 . ?
C26 H26C 0.9800 . ?
C27 H27A 0.9800 . ?
C27 H27B 0.9800 . ?
C27 H27C 0.9800 . ?
C28 H28A 0.9800 . ?
C28 H28B 0.9800 . ?
C28 H28C 0.9800 . ?
